data_7017099
loop_
_publ_author_name
'Li, Wenyi'
'Wu, Wenting'
'Wang, Yaorong'
'Yao, Yingming'
'Zhang, Yong'
'Shen, Qi'

_publ_section_title
;
 Bimetallic aluminum alkyl complexes as highly active initiators for the
 polymerization of \e-caprolactone.
;
_journal_issue 43
_journal_name_full 'Dalton transactions (Cambridge, England : 2003)'
_journal_page_first 11378
_journal_page_last 11381
_journal_paper_doi 10.1039/c1dt11380a
_journal_volume 40
_journal_year 2011
_chemical_formula_moiety 'C30 H48 Al2 N2 O2'
_chemical_formula_sum 'C30 H48 Al2 N2 O2'
_chemical_formula_weight 522.66
_chemical_name_systematic
;
?
;
_space_group_IT_number 2
_symmetry_cell_setting triclinic
_symmetry_Int_Tables_number 2
_symmetry_space_group_name_Hall '-P 1'
_symmetry_space_group_name_H-M 'P -1'
_atom_sites_solution_hydrogens geom
_atom_sites_solution_primary direct
_atom_sites_solution_secondary difmap
_audit_creation_method SHELXL-97
_cell_angle_alpha 90.850(6)
_cell_angle_beta 90.895(6)
_cell_angle_gamma 95.683(6)
_cell_formula_units_Z 2
_cell_length_a 8.1586(16)
_cell_length_b 9.0924(19)
_cell_length_c 20.628(4)
_cell_measurement_reflns_used 6103
_cell_measurement_temperature 223(2)
_cell_measurement_theta_max 27.5
_cell_measurement_theta_min 3.0
_cell_volume 1522.3(5)
_computing_cell_refinement CrystalClear
_computing_data_collection CrystalClear
_computing_data_reduction CrystalStructure
_computing_structure_refinement 'SHELXL-97 (Sheldrick, 1997)'
_computing_structure_solution 'SHELXS-97 (Sheldrick, 1990)'
_diffrn_ambient_temperature 223(2)
_diffrn_detector_area_resol_mean 14.63
_diffrn_measured_fraction_theta_full 0.992
_diffrn_measured_fraction_theta_max 0.992
_diffrn_measurement_device_type 'Rigaku Saturn'
_diffrn_measurement_method \w
_diffrn_radiation_monochromator graphite
_diffrn_radiation_source 'fine-focus sealed tube'
_diffrn_radiation_type MoK\a
_diffrn_radiation_wavelength 0.71075
_diffrn_reflns_av_R_equivalents 0.0421
_diffrn_reflns_av_sigmaI/netI 0.0491
_diffrn_reflns_limit_h_max 9
_diffrn_reflns_limit_h_min -9
_diffrn_reflns_limit_k_max 10
_diffrn_reflns_limit_k_min -11
_diffrn_reflns_limit_l_max 24
_diffrn_reflns_limit_l_min -24
_diffrn_reflns_number 14219
_diffrn_reflns_theta_full 25.50
_diffrn_reflns_theta_max 25.50
_diffrn_reflns_theta_min 3.02
_exptl_absorpt_coefficient_mu 0.123
_exptl_absorpt_correction_T_max 0.938
_exptl_absorpt_correction_T_min 0.786
_exptl_absorpt_correction_type multi-scan
_exptl_absorpt_process_details 'Jacobson, R. (1998) Private communication'
_exptl_crystal_colour colorless
_exptl_crystal_density_diffrn 1.140
_exptl_crystal_density_method 'not measured'
_exptl_crystal_description prism
_exptl_crystal_F_000 568
_exptl_crystal_size_max 0.60
_exptl_crystal_size_mid 0.60
_exptl_crystal_size_min 0.50
_refine_diff_density_max 0.326
_refine_diff_density_min -0.333
_refine_diff_density_rms 0.082
_refine_ls_extinction_method none
_refine_ls_goodness_of_fit_ref 1.090
_refine_ls_hydrogen_treatment constr
_refine_ls_matrix_type full
_refine_ls_number_parameters 341
_refine_ls_number_reflns 5604
_refine_ls_number_restraints 4
_refine_ls_restrained_S_all 1.120
_refine_ls_R_factor_all 0.0851
_refine_ls_R_factor_gt 0.0652
_refine_ls_shift/su_max 0.001
_refine_ls_shift/su_mean 0.000
_refine_ls_structure_factor_coef Fsqd
_refine_ls_weighting_details 'calc w=1/[\s^2^(Fo^2^)+(0.0799P)^2^+0.8723P] where P=(Fo^2^+2Fc^2^)/3'
_refine_ls_weighting_scheme calc
_refine_ls_wR_factor_gt 0.1713
_refine_ls_wR_factor_ref 0.1839
_reflns_number_gt 4266
_reflns_number_total 5604
_reflns_threshold_expression >2sigma(I)
_cod_data_source_file c1dt11380a.txt
_cod_data_source_block complex2
_cod_database_code 7017099

loop_
_symmetry_equiv_pos_as_xyz
'x, y, z'
'-x, -y, -z'

loop_
_atom_site_label
_atom_site_type_symbol
_atom_site_fract_x
_atom_site_fract_y
_atom_site_fract_z
_atom_site_U_iso_or_equiv
_atom_site_adp_type
_atom_site_occupancy
_atom_site_symmetry_multiplicity
_atom_site_calc_flag
_atom_site_refinement_flags
_atom_site_disorder_assembly
_atom_site_disorder_group
Al1 Al 0.33911(10) 0.24040(9) 0.92647(4) 0.0394(2) Uani 1 1 d . . .
Al2 Al 0.84096(13) 0.72818(12) 0.57355(5) 0.0584(3) Uani 1 1 d D . .
O1 O 0.2297(3) 0.2491(2) 0.85266(10) 0.0471(5) Uani 1 1 d . . .
O2 O 0.7216(3) 0.6947(2) 0.64276(10) 0.0529(6) Uani 1 1 d . A .
N1 N 0.4278(3) 0.4639(2) 0.93441(10) 0.0354(5) Uani 1 1 d . . .
N2 N 0.9311(3) 0.5234(3) 0.56522(12) 0.0485(6) Uani 1 1 d . . .
C1 C 0.1430(3) 0.3649(3) 0.83961(13) 0.0420(7) Uani 1 1 d . . .
C2 C -0.0203(4) 0.3397(4) 0.81616(14) 0.0474(7) Uani 1 1 d . . .
C3 C -0.1037(4) 0.4619(4) 0.80491(14) 0.0522(8) Uani 1 1 d . . .
H3 H -0.2133 0.4464 0.7895 0.063 Uiso 1 1 calc R . .
C4 C -0.0349(4) 0.6064(4) 0.81502(14) 0.0519(8) Uani 1 1 d . . .
C5 C 0.1288(4) 0.6276(4) 0.83652(14) 0.0483(7) Uani 1 1 d . . .
H5 H 0.1795 0.7242 0.8430 0.058 Uiso 1 1 calc R . .
C6 C 0.2180(3) 0.5081(3) 0.84859(13) 0.0405(6) Uani 1 1 d . . .
C7 C 0.3972(3) 0.5273(3) 0.86814(13) 0.0407(6) Uani 1 1 d . . .
H7A H 0.4361 0.6328 0.8687 0.049 Uiso 1 1 calc R . .
H7B H 0.4608 0.4781 0.8358 0.049 Uiso 1 1 calc R . .
C8 C 0.6094(3) 0.4870(3) 0.94805(13) 0.0383(6) Uani 1 1 d . . .
H8A H 0.6482 0.5910 0.9412 0.046 Uiso 1 1 calc R . .
H8B H 0.6663 0.4269 0.9175 0.046 Uiso 1 1 calc R . .
C9 C 0.6523(3) 0.4464(3) 1.01625(13) 0.0379(6) Uani 1 1 d . . .
H9A H 0.6175 0.3414 1.0225 0.045 Uiso 1 1 calc R . .
H9B H 0.7721 0.4615 1.0227 0.045 Uiso 1 1 calc R . .
C10 C -0.0951(4) 0.1833(4) 0.80498(17) 0.0626(9) Uani 1 1 d . . .
H10A H -0.2063 0.1839 0.7877 0.094 Uiso 1 1 calc R . .
H10B H -0.0980 0.1312 0.8457 0.094 Uiso 1 1 calc R . .
H10C H -0.0293 0.1339 0.7743 0.094 Uiso 1 1 calc R . .
C11 C -0.1313(5) 0.7380(5) 0.80335(19) 0.0748(11) Uani 1 1 d . . .
H11A H -0.1387 0.7554 0.7572 0.112 Uiso 1 1 calc R . .
H11B H -0.0757 0.8248 0.8250 0.112 Uiso 1 1 calc R . .
H11C H -0.2413 0.7181 0.8204 0.112 Uiso 1 1 calc R . .
C12 C 0.1860(4) 0.1765(3) 0.99540(16) 0.0500(8) Uani 1 1 d . . .
H12A H 0.1518 0.0711 0.9881 0.060 Uiso 1 1 calc R . .
H12B H 0.2481 0.1855 1.0366 0.060 Uiso 1 1 calc R . .
C13 C 0.0293(4) 0.2544(4) 1.00447(18) 0.0606(9) Uani 1 1 d . . .
H13A H 0.0579 0.3511 1.0243 0.091 Uiso 1 1 calc R . .
H13B H -0.0456 0.1958 1.0322 0.091 Uiso 1 1 calc R . .
H13C H -0.0235 0.2654 0.9626 0.091 Uiso 1 1 calc R . .
C14 C 0.5274(4) 0.1266(4) 0.91166(19) 0.0589(9) Uani 1 1 d . . .
H14A H 0.6023 0.1792 0.8812 0.071 Uiso 1 1 calc R . .
H14B H 0.5878 0.1181 0.9526 0.071 Uiso 1 1 calc R . .
C15 C 0.4728(5) -0.0270(4) 0.8846(2) 0.0700(10) Uani 1 1 d . . .
H15A H 0.4081 -0.0829 0.9166 0.105 Uiso 1 1 calc R . .
H15B H 0.5689 -0.0771 0.8743 0.105 Uiso 1 1 calc R . .
H15C H 0.4064 -0.0190 0.8456 0.105 Uiso 1 1 calc R . .
C16 C 0.6451(4) 0.5609(4) 0.65772(13) 0.0462(7) Uani 1 1 d . . .
C17 C 0.4845(4) 0.5491(4) 0.68224(14) 0.0495(8) Uani 1 1 d . A .
C18 C 0.4113(4) 0.4108(4) 0.69623(15) 0.0568(9) Uani 1 1 d . . .
H18 H 0.3043 0.4025 0.7129 0.068 Uiso 1 1 calc R A .
C19 C 0.4885(5) 0.2823(4) 0.68682(15) 0.0587(9) Uani 1 1 d . A .
C20 C 0.6486(4) 0.2977(4) 0.66403(15) 0.0556(8) Uani 1 1 d . . .
H20 H 0.7047 0.2132 0.6581 0.067 Uiso 1 1 calc R A .
C21 C 0.7266(4) 0.4349(4) 0.64995(14) 0.0484(7) Uani 1 1 d . A .
C22 C 0.9055(4) 0.4558(4) 0.63112(14) 0.0523(8) Uani 1 1 d . . .
H22A H 0.9672 0.5194 0.6637 0.063 Uiso 1 1 calc R A .
H22B H 0.9501 0.3596 0.6313 0.063 Uiso 1 1 calc R . .
C23 C 1.1122(4) 0.5342(4) 0.55273(15) 0.0510(8) Uani 1 1 d . . .
H23A H 1.1528 0.4379 0.5601 0.061 Uiso 1 1 calc R A .
H23B H 1.1697 0.6057 0.5834 0.061 Uiso 1 1 calc R . .
C24 C 1.1509(4) 0.5816(4) 0.48435(14) 0.0507(8) Uani 1 1 d . . .
H24A H 1.1149 0.6800 0.4777 0.061 Uiso 1 1 calc R . .
H24B H 1.2704 0.5885 0.4785 0.061 Uiso 1 1 calc R . .
C25 C 0.4028(4) 0.6876(4) 0.69464(17) 0.0646(9) Uani 1 1 d . . .
H25A H 0.2900 0.6616 0.7076 0.097 Uiso 1 1 calc R A .
H25B H 0.4034 0.7451 0.6554 0.097 Uiso 1 1 calc R . .
H25C H 0.4623 0.7456 0.7289 0.097 Uiso 1 1 calc R . .
C26 C 0.4041(6) 0.1301(5) 0.7014(2) 0.0815(12) Uani 1 1 d . . .
H26A H 0.3506 0.0871 0.6623 0.122 Uiso 1 1 calc R A .
H26B H 0.3225 0.1389 0.7346 0.122 Uiso 1 1 calc R . .
H26C H 0.4854 0.0672 0.7166 0.122 Uiso 1 1 calc R . .
C27 C 1.0270(6) 0.8739(4) 0.5967(3) 0.0935(15) Uani 1 1 d . A .
H27A H 1.0938 0.8349 0.6311 0.112 Uiso 1 1 calc R . .
H27B H 1.0967 0.8927 0.5588 0.112 Uiso 1 1 calc R . .
C28 C 0.9642(6) 1.0178(5) 0.6199(3) 0.0986(15) Uani 1 1 d . . .
H28A H 0.8869 1.0495 0.5880 0.148 Uiso 1 1 calc R A .
H28B H 1.0562 1.0932 0.6254 0.148 Uiso 1 1 calc R . .
H28C H 0.9095 1.0021 0.6610 0.148 Uiso 1 1 calc R . .
C29 C 0.7309(12) 0.8050(10) 0.5010(5) 0.068(2) Uani 0.50 1 d PD A 1
H29A H 0.7197 0.9102 0.5084 0.081 Uiso 0.50 1 calc PR A 1
H29B H 0.7955 0.7948 0.4618 0.081 Uiso 0.50 1 calc PR A 1
C29' C 0.6784(13) 0.7379(10) 0.5009(5) 0.068(2) Uani 0.50 1 d PD A 2
H29C H 0.7391 0.7579 0.4608 0.081 Uiso 0.50 1 calc PR A 2
H29D H 0.6157 0.6407 0.4956 0.081 Uiso 0.50 1 calc PR A 2
C30 C 0.5655(11) 0.7228(11) 0.4921(4) 0.0800(17) Uani 0.50 1 d PD A 1
H30A H 0.5775 0.6208 0.4802 0.120 Uiso 0.50 1 calc PR A 1
H30B H 0.5054 0.7679 0.4581 0.120 Uiso 0.50 1 calc PR A 1
H30C H 0.5057 0.7258 0.5323 0.120 Uiso 0.50 1 calc PR A 1
C30' C 0.5556(10) 0.8553(10) 0.5091(4) 0.0800(17) Uani 0.50 1 d PD A 2
H30D H 0.4965 0.8386 0.5492 0.120 Uiso 0.50 1 calc PR A 2
H30E H 0.4779 0.8479 0.4728 0.120 Uiso 0.50 1 calc PR A 2
H30F H 0.6152 0.9530 0.5104 0.120 Uiso 0.50 1 calc PR A 2

loop_
_atom_site_aniso_label
_atom_site_aniso_U_11
_atom_site_aniso_U_22
_atom_site_aniso_U_33
_atom_site_aniso_U_23
_atom_site_aniso_U_13
_atom_site_aniso_U_12
Al1 0.0367(5) 0.0371(5) 0.0443(5) -0.0041(4) 0.0021(4) 0.0037(4)
Al2 0.0642(7) 0.0627(7) 0.0519(6) 0.0111(5) 0.0192(5) 0.0191(5)
O1 0.0516(12) 0.0420(11) 0.0471(11) -0.0072(9) -0.0044(9) 0.0030(9)
O2 0.0563(13) 0.0532(13) 0.0495(12) 0.0005(10) 0.0139(10) 0.0051(11)
N1 0.0343(11) 0.0379(12) 0.0339(12) -0.0029(9) 0.0027(9) 0.0030(10)
N2 0.0461(14) 0.0606(16) 0.0395(13) 0.0050(12) 0.0088(11) 0.0068(12)
C1 0.0423(15) 0.0522(17) 0.0306(14) -0.0063(12) -0.0001(12) 0.0021(14)
C2 0.0443(16) 0.062(2) 0.0336(15) -0.0039(13) -0.0003(12) -0.0026(15)
C3 0.0426(16) 0.078(2) 0.0362(16) -0.0035(15) -0.0031(13) 0.0056(16)
C4 0.0561(19) 0.070(2) 0.0319(15) -0.0004(14) -0.0016(13) 0.0203(17)
C5 0.0545(18) 0.0542(18) 0.0366(15) -0.0019(13) -0.0036(13) 0.0089(15)
C6 0.0404(15) 0.0494(17) 0.0310(14) -0.0014(12) -0.0003(11) 0.0020(13)
C7 0.0438(16) 0.0416(15) 0.0358(14) 0.0005(12) 0.0009(12) -0.0004(13)
C8 0.0311(13) 0.0405(15) 0.0423(15) -0.0023(12) 0.0044(11) -0.0018(11)
C9 0.0332(14) 0.0376(15) 0.0424(15) -0.0041(12) 0.0027(12) 0.0020(12)
C10 0.0529(19) 0.074(2) 0.056(2) -0.0088(17) -0.0049(16) -0.0149(17)
C11 0.079(3) 0.089(3) 0.062(2) -0.005(2) -0.016(2) 0.038(2)
C12 0.0554(18) 0.0382(16) 0.0546(18) -0.0004(14) 0.0062(15) -0.0053(14)
C13 0.0472(18) 0.069(2) 0.064(2) 0.0003(17) 0.0161(16) -0.0024(16)
C14 0.0513(18) 0.0491(19) 0.077(2) -0.0165(17) -0.0003(17) 0.0127(15)
C15 0.082(3) 0.050(2) 0.080(3) -0.0151(18) -0.009(2) 0.0227(19)
C16 0.0499(17) 0.0597(19) 0.0292(14) -0.0009(13) 0.0050(12) 0.0067(15)
C17 0.0479(17) 0.066(2) 0.0351(15) -0.0012(14) 0.0072(13) 0.0053(15)
C18 0.0492(18) 0.083(3) 0.0375(16) -0.0002(16) 0.0098(14) 0.0014(18)
C19 0.071(2) 0.063(2) 0.0399(17) 0.0008(15) 0.0096(16) -0.0033(18)
C20 0.066(2) 0.063(2) 0.0384(16) 0.0042(15) 0.0094(15) 0.0089(17)
C21 0.0524(18) 0.062(2) 0.0321(14) 0.0031(13) 0.0063(13) 0.0112(16)
C22 0.0521(18) 0.067(2) 0.0394(16) 0.0090(15) 0.0080(14) 0.0136(16)
C23 0.0421(16) 0.067(2) 0.0438(16) -0.0026(15) 0.0068(13) 0.0044(15)
C24 0.0439(16) 0.062(2) 0.0469(17) 0.0004(15) 0.0097(14) 0.0069(15)
C25 0.057(2) 0.084(3) 0.055(2) -0.0054(18) 0.0130(16) 0.0166(19)
C26 0.092(3) 0.073(3) 0.075(3) 0.005(2) 0.020(2) -0.015(2)
C27 0.087(3) 0.058(2) 0.138(4) 0.003(3) 0.052(3) 0.007(2)
C28 0.101(3) 0.070(3) 0.125(4) -0.010(3) 0.028(3) 0.010(3)
C29 0.083(6) 0.061(6) 0.065(3) 0.031(5) 0.026(4) 0.024(5)
C29' 0.083(6) 0.061(6) 0.065(3) 0.031(5) 0.026(4) 0.024(5)
C30 0.079(4) 0.098(5) 0.067(4) -0.006(3) -0.007(3) 0.031(4)
C30' 0.079(4) 0.098(5) 0.067(4) -0.006(3) -0.007(3) 0.031(4)

loop_
_atom_type_symbol
_atom_type_description
_atom_type_scat_dispersion_real
_atom_type_scat_dispersion_imag
_atom_type_scat_source
C C 0.0033 0.0016 'International Tables Vol C Tables 4.2.6.8 and 6.1.1.4'
H H 0.0000 0.0000 'International Tables Vol C Tables 4.2.6.8 and 6.1.1.4'
N N 0.0061 0.0033 'International Tables Vol C Tables 4.2.6.8 and 6.1.1.4'
O O 0.0106 0.0060 'International Tables Vol C Tables 4.2.6.8 and 6.1.1.4'
Al Al 0.0645 0.0514 'International Tables Vol C Tables 4.2.6.8 and 6.1.1.4'

loop_
_geom_angle_atom_site_label_1
_geom_angle_atom_site_label_2
_geom_angle_atom_site_label_3
_geom_angle
_geom_angle_site_symmetry_1
O1 Al1 C14 108.29(13) .
O1 Al1 C12 109.64(13) .
C14 Al1 C12 118.11(16) .
O1 Al1 N1 97.73(10) .
C14 Al1 N1 107.95(13) .
C12 Al1 N1 113.12(11) .
O2 Al2 C29 115.8(3) .
O2 Al2 C27 108.29(17) .
C29 Al2 C27 106.6(3) .
O2 Al2 C29' 105.1(3) .
C29 Al2 C29' 20.8(3) .
C27 Al2 C29' 127.4(3) .
O2 Al2 N2 98.42(11) .
C29 Al2 N2 119.4(3) .
C27 Al2 N2 107.66(15) .
C29' Al2 N2 106.3(3) .
C1 O1 Al1 121.02(17) .
C16 O2 Al2 124.03(18) .
C9 N1 C8 106.7(2) 2_667
C9 N1 C7 108.0(2) 2_667
C8 N1 C7 107.4(2) .
C9 N1 Al1 116.24(17) 2_667
C8 N1 Al1 112.88(16) .
C7 N1 Al1 105.17(16) .
C24 N2 C23 107.0(2) 2_766
C24 N2 C22 108.2(2) 2_766
C23 N2 C22 107.1(2) .
C24 N2 Al2 116.60(19) 2_766
C23 N2 Al2 113.0(2) .
C22 N2 Al2 104.49(18) .
O1 C1 C6 119.3(3) .
O1 C1 C2 119.9(3) .
C6 C1 C2 120.7(3) .
C3 C2 C1 117.4(3) .
C3 C2 C10 123.5(3) .
C1 C2 C10 119.1(3) .
C2 C3 C4 123.6(3) .
C2 C3 H3 118.2 .
C4 C3 H3 118.2 .
C3 C4 C5 117.5(3) .
C3 C4 C11 122.2(3) .
C5 C4 C11 120.3(3) .
C6 C5 C4 121.0(3) .
C6 C5 H5 119.5 .
C4 C5 H5 119.5 .
C5 C6 C1 119.7(3) .
C5 C6 C7 122.3(3) .
C1 C6 C7 118.0(3) .
C6 C7 N1 112.2(2) .
C6 C7 H7A 109.2 .
N1 C7 H7A 109.2 .
C6 C7 H7B 109.2 .
N1 C7 H7B 109.2 .
H7A C7 H7B 107.9 .
N1 C8 C9 112.1(2) .
N1 C8 H8A 109.2 .
C9 C8 H8A 109.2 .
N1 C8 H8B 109.2 .
C9 C8 H8B 109.2 .
H8A C8 H8B 107.9 .
N1 C9 C8 112.1(2) 2_667
N1 C9 H9A 109.2 2_667
C8 C9 H9A 109.2 .
N1 C9 H9B 109.2 2_667
C8 C9 H9B 109.2 .
H9A C9 H9B 107.9 .
C2 C10 H10A 109.5 .
C2 C10 H10B 109.5 .
H10A C10 H10B 109.5 .
C2 C10 H10C 109.5 .
H10A C10 H10C 109.5 .
H10B C10 H10C 109.5 .
C4 C11 H11A 109.5 .
C4 C11 H11B 109.5 .
H11A C11 H11B 109.5 .
C4 C11 H11C 109.5 .
H11A C11 H11C 109.5 .
H11B C11 H11C 109.5 .
C13 C12 Al1 119.5(2) .
C13 C12 H12A 107.4 .
Al1 C12 H12A 107.4 .
C13 C12 H12B 107.4 .
Al1 C12 H12B 107.4 .
H12A C12 H12B 107.0 .
C12 C13 H13A 109.5 .
C12 C13 H13B 109.5 .
H13A C13 H13B 109.5 .
C12 C13 H13C 109.5 .
H13A C13 H13C 109.5 .
H13B C13 H13C 109.5 .
C15 C14 Al1 111.5(2) .
C15 C14 H14A 109.3 .
Al1 C14 H14A 109.3 .
C15 C14 H14B 109.3 .
Al1 C14 H14B 109.3 .
H14A C14 H14B 108.0 .
C14 C15 H15A 109.5 .
C14 C15 H15B 109.5 .
H15A C15 H15B 109.5 .
C14 C15 H15C 109.5 .
H15A C15 H15C 109.5 .
H15B C15 H15C 109.5 .
O2 C16 C21 119.9(3) .
O2 C16 C17 120.3(3) .
C21 C16 C17 119.8(3) .
C18 C17 C16 118.3(3) .
C18 C17 C25 122.7(3) .
C16 C17 C25 119.0(3) .
C17 C18 C19 123.0(3) .
C17 C18 H18 118.5 .
C19 C18 H18 118.5 .
C20 C19 C18 117.5(3) .
C20 C19 C26 120.4(3) .
C18 C19 C26 122.2(3) .
C21 C20 C19 121.2(3) .
C21 C20 H20 119.4 .
C19 C20 H20 119.4 .
C20 C21 C16 120.3(3) .
C20 C21 C22 122.0(3) .
C16 C21 C22 117.5(3) .
N2 C22 C21 113.2(2) .
N2 C22 H22A 108.9 .
C21 C22 H22A 108.9 .
N2 C22 H22B 108.9 .
C21 C22 H22B 108.9 .
H22A C22 H22B 107.8 .
N2 C23 C24 111.9(3) .
N2 C23 H23A 109.2 .
C24 C23 H23A 109.2 .
N2 C23 H23B 109.2 .
C24 C23 H23B 109.2 .
H23A C23 H23B 107.9 .
N2 C24 C23 112.3(3) 2_766
N2 C24 H24A 109.1 2_766
C23 C24 H24A 109.1 .
N2 C24 H24B 109.1 2_766
C23 C24 H24B 109.1 .
H24A C24 H24B 107.9 .
C17 C25 H25A 109.5 .
C17 C25 H25B 109.5 .
H25A C25 H25B 109.5 .
C17 C25 H25C 109.5 .
H25A C25 H25C 109.5 .
H25B C25 H25C 109.5 .
C19 C26 H26A 109.5 .
C19 C26 H26B 109.5 .
H26A C26 H26B 109.5 .
C19 C26 H26C 109.5 .
H26A C26 H26C 109.5 .
H26B C26 H26C 109.5 .
C28 C27 Al2 110.1(3) .
C28 C27 H27A 109.6 .
Al2 C27 H27A 109.6 .
C28 C27 H27B 109.6 .
Al2 C27 H27B 109.6 .
H27A C27 H27B 108.2 .
C27 C28 H28A 109.5 .
C27 C28 H28B 109.5 .
H28A C28 H28B 109.5 .
C27 C28 H28C 109.5 .
H28A C28 H28C 109.5 .
H28B C28 H28C 109.5 .
C30 C29 Al2 109.4(6) .
C30 C29 H29A 109.8 .
Al2 C29 H29A 109.8 .
C30 C29 H29B 109.8 .
Al2 C29 H29B 109.8 .
H29A C29 H29B 108.2 .
C30' C29' Al2 115.4(7) .
C30' C29' H29C 108.4 .
Al2 C29' H29C 108.4 .
C30' C29' H29D 108.4 .
Al2 C29' H29D 108.4 .
H29C C29' H29D 107.5 .
C29' C30' H30D 109.5 .
C29' C30' H30E 109.5 .
H30D C30' H30E 109.5 .
C29' C30' H30F 109.5 .
H30D C30' H30F 109.5 .
H30E C30' H30F 109.5 .

loop_
_geom_bond_atom_site_label_1
_geom_bond_atom_site_label_2
_geom_bond_distance
_geom_bond_site_symmetry_2
Al1 O1 1.760(2) .
Al1 C14 1.961(3) .
Al1 C12 1.964(3) .
Al1 N1 2.092(2) .
Al2 O2 1.754(2) .
Al2 C29 1.910(10) .
Al2 C27 1.961(5) .
Al2 C29' 1.995(11) .
Al2 N2 2.074(3) .
O1 C1 1.353(4) .
O2 C16 1.353(4) .
N1 C9 1.493(3) 2_667
N1 C8 1.497(3) .
N1 C7 1.518(3) .
N2 C24 1.493(4) 2_766
N2 C23 1.497(4) .
N2 C22 1.509(4) .
C1 C6 1.391(4) .
C1 C2 1.406(4) .
C2 C3 1.380(5) .
C2 C10 1.504(5) .
C3 C4 1.389(5) .
C3 H3 0.9400 .
C4 C5 1.395(4) .
C4 C11 1.516(5) .
C5 C6 1.390(4) .
C5 H5 0.9400 .
C6 C7 1.503(4) .
C7 H7A 0.9800 .
C7 H7B 0.9800 .
C8 C9 1.505(4) .
C8 H8A 0.9800 .
C8 H8B 0.9800 .
C9 N1 1.493(3) 2_667
C9 H9A 0.9800 .
C9 H9B 0.9800 .
C10 H10A 0.9700 .
C10 H10B 0.9700 .
C10 H10C 0.9700 .
C11 H11A 0.9700 .
C11 H11B 0.9700 .
C11 H11C 0.9700 .
C12 C13 1.534(4) .
C12 H12A 0.9800 .
C12 H12B 0.9800 .
C13 H13A 0.9700 .
C13 H13B 0.9700 .
C13 H13C 0.9700 .
C14 C15 1.519(5) .
C14 H14A 0.9800 .
C14 H14B 0.9800 .
C15 H15A 0.9700 .
C15 H15B 0.9700 .
C15 H15C 0.9700 .
C16 C21 1.390(4) .
C16 C17 1.406(4) .
C17 C18 1.374(5) .
C17 C25 1.503(5) .
C18 C19 1.393(5) .
C18 H18 0.9400 .
C19 C20 1.390(5) .
C19 C26 1.520(5) .
C20 C21 1.380(5) .
C20 H20 0.9400 .
C21 C22 1.510(4) .
C22 H22A 0.9800 .
C22 H22B 0.9800 .
C23 C24 1.510(4) .
C23 H23A 0.9800 .
C23 H23B 0.9800 .
C24 N2 1.493(4) 2_766
C24 H24A 0.9800 .
C24 H24B 0.9800 .
C25 H25A 0.9700 .
C25 H25B 0.9700 .
C25 H25C 0.9700 .
C26 H26A 0.9700 .
C26 H26B 0.9700 .
C26 H26C 0.9700 .
C27 C28 1.525(6) .
C27 H27A 0.9800 .
C27 H27B 0.9800 .
C28 H28A 0.9700 .
C28 H28B 0.9700 .
C28 H28C 0.9700 .
C29 C30 1.483(11) .
C29 H29A 0.9800 .
C29 H29B 0.9800 .
C29' C30' 1.544(11) .
C29' H29C 0.9800 .
C29' H29D 0.9800 .
C30 H30A 0.9700 .
C30 H30B 0.9700 .
C30 H30C 0.9700 .
C30' H30D 0.9700 .
C30' H30E 0.9700 .
C30' H30F 0.9700 .
